data_1520107
loop_
_publ_author_name
'Welzmiller, Simon'
'Hennersdorf, Felix'
'Schlegel, Robert'
'Fitch, Andrew'
'Wagner, Gerald'
'Oeckler, Oliver'

_publ_section_title
;
 Silver Indium Telluride Semiconductors and Their Solid Solutions with
 Cadmium Indium Telluride: Structure and Physical Properties.
;
_journal_issue 12
_journal_name_full 'Inorganic chemistry'
_journal_page_first 5745
_journal_page_last 5756
_journal_paper_doi 10.1021/acs.inorgchem.5b00433
_journal_volume 54
_journal_year 2015
_chemical_formula_sum 'Ag0.2 Cd0.75 In2.1 Te4'
_chemical_formula_weight 857.07
_chemical_name_common 'cadmium indium silver telluride'
_chemical_name_systematic
; 
 cadmium indium silver telluride
;
_space_group_IT_number 121
_symmetry_cell_setting tetragonal
_symmetry_Int_Tables_number 121
_symmetry_space_group_name_Hall 'I -4 2'
_symmetry_space_group_name_H-M 'I -4 2 m'
_audit_creation_method 'TOPAS ACADEMIC 4.2 and PLATON'
_cell_angle_alpha 90
_cell_angle_beta 90
_cell_angle_gamma 90
_cell_formula_units_Z 2
_cell_length_a 6.22687(1)
_cell_length_b 6.22687(1)
_cell_length_c 12.47448(3)
_cell_measurement_temperature 297(2)
_cell_volume 483.6844(16)
_computing_molecular_graphics 'Diamond 3.2i'
_computing_publication_material 'TOPAS ACADEMIC 4.2'
_computing_structure_refinement 'TOPAS ACADEMIC 4.2'
_computing_structure_solution model
_diffrn_ambient_temperature 297(2)
_diffrn_measurement_device_type 'powder diffractometer'
_diffrn_measurement_method spinning
_diffrn_measurement_specimen_support capillary
_diffrn_radiation_monochromator Si-111
_diffrn_radiation_probe x-ray
_diffrn_radiation_type synchrotron
_diffrn_radiation_wavelength 0.389618
_diffrn_source_type 'ESRF, beamline ID31'
_exptl_absorpt_coefficient_mu 18.0
_exptl_absorpt_process_details
;
;
_exptl_crystal_density_diffrn 5.89
_exptl_crystal_F_000 712.3
_pd_calc_method 'Rietveld refinement'
_pd_char_colour 'metallic black'
_pd_char_particle_morphology 'powder with platelet-shaped crystallites'
_pd_meas_number_of_points 6200
_pd_proc_info_excluded_regions
;
 ?
;
_pd_proc_ls_prof_R_factor 0.086
_pd_proc_ls_prof_wR_factor 0.120
_pd_proc_number_of_points 6200
_refine_ls_goodness_of_fit_all 2.58
_refine_ls_matrix_type full
_refine_ls_number_constraints 5
_refine_ls_number_parameters 207
_refine_ls_number_restraints 0
_refine_ls_R_I_factor 0.026
_refine_ls_shift/su_max 0.0001
_refine_ls_shift/su_mean 0.000
_reflns_number_total 299
_cod_data_source_file ic5b00433_si_004.cif
_cod_data_source_block Ag0.2Cd0.75In2.1Te4
_cod_depositor_comments 'Adding full bibliography for 1520107--1520110.cif.'
_cod_original_cell_volume 483.684(2)
_cod_database_code 1520107
_pd_proc_ls_prof_r_expected 0.047

loop_
_symmetry_equiv_pos_site_id
_symmetry_equiv_pos_as_xyz
1 x,y,z
2 y,-x,-z
3 -x,-y,z
4 -y,x,-z
5 x,-y,-z
6 -y,-x,z
7 -x,y,-z
8 y,x,z
9 1/2+x,1/2+y,1/2+z
10 1/2+y,1/2-x,1/2-z
11 1/2-x,1/2-y,1/2+z
12 1/2-y,1/2+x,1/2-z
13 1/2+x,1/2-y,1/2-z
14 1/2-y,1/2-x,1/2+z
15 1/2-x,1/2+y,1/2-z
16 1/2+y,1/2+x,1/2+z

loop_
_atom_site_label
_atom_site_type_symbol
_atom_site_thermal_displace_type
_atom_site_fract_x
_atom_site_fract_y
_atom_site_fract_z
_atom_site_occupancy
_atom_site_U_iso_or_equiv
Te1 Te Uiso 0.27620(6) 0.27620(6) 0.11370(10) 1.000 0.0153(3)
In1 In Uiso 0.00000 0.00000 0.00000 0.653 0.0214(5)
Ag1 Ag Uiso 0.00000 0.00000 0.00000 0.097 0.0214(5)
Cd1 Cd Uiso 0.00000 0.00000 0.00000 0.249 0.0214(5)
In3 In Uiso 0.00000 0.50000 0.25000 0.723(7) 0.0160(3)
Ag3 Ag Uiso 0.00000 0.50000 0.25000 0.026(7) 0.0160(3)
Cd3 Cd Uiso 0.00000 0.50000 0.25000 0.250 0.0160(3)
Ag2 Ag Uiso 0.50000 0.50000 0.00000 0.050 0.0186

loop_
_atom_type_symbol
_atom_type_description
_atom_type_scat_dispersion_real
_atom_type_scat_dispersion_imag
_atom_type_scat_source
Ag Ag -0.453 2.526 ' Henke, B. L. et.al. (1993), Atom. Data Nucl. Data, 54, 181.'
Cd Cd -0.728 2.683 ' Henke, B. L. et.al. (1993), Atom. Data Nucl. Data, 54, 181.'
In In -1.026 2.890 'Henke, B. L. et.al. (1993), Atom. Data Nucl. Data, 54, 181.'
Te Te -7.96 2.53 ' measured (fluorescence) '

loop_
_geom_angle_atom_site_label_1
_geom_angle_atom_site_label_2
_geom_angle_atom_site_label_3
_geom_angle
_geom_angle_site_symmetry_1
_geom_angle_site_symmetry_3
_geom_angle_publ_flag
In3 Te1 In3 104.14(4) . 6_655 yes
Cd1 Te1 Cd3 103.62(1) . . yes
Te1 In1 Te1 104.70(2) . 2_555 yes
Te1 In1 Te1 119.50(3) . 3_555 yes
Te1 In1 Te1 104.70(2) . 4_555 yes
Te1 In1 Te1 104.70(2) 2_555 3_555 yes
Te1 In1 Te1 119.50(3) 2_555 4_555 yes
Te1 In1 Te1 104.70(2) 3_555 4_555 yes
Te1 In3 Te1 104.94(3) . 3_565 yes
Te1 In3 Te1 111.78(2) . 10_455 yes
Te1 In3 Te1 111.78(2) . 12_555 yes
Te1 In3 Te1 111.78(2) 3_565 10_455 yes
Te1 In3 Te1 111.78(2) 3_565 12_555 yes
Te1 In3 Te1 104.94(3) 10_455 12_555 yes
Te1 Cd1 Te1 104.70(2) . 2_555 yes
Te1 Cd1 Te1 119.50(3) . 3_555 yes
Te1 Cd1 Te1 104.70(2) . 4_555 yes
Te1 Cd1 Te1 104.70(2) 2_555 3_555 yes
Te1 Cd1 Te1 119.50(3) 2_555 4_555 yes
Te1 Cd1 Te1 104.70(2) 3_555 4_555 yes
Te1 Cd3 Te1 104.94(3) . 3_565 yes
Te1 Cd3 Te1 111.78(2) . 10_455 yes
Te1 Cd3 Te1 111.78(2) . 12_555 yes
Te1 Cd3 Te1 111.78(2) 3_565 10_455 yes
Te1 Cd3 Te1 111.78(2) 3_565 12_555 yes
Te1 Cd3 Te1 104.94(3) 10_455 12_555 yes
Te1 Ag1 Te1 104.70(2) . 2_555 yes
Te1 Ag1 Te1 119.50(3) . 3_555 yes
Te1 Ag1 Te1 104.70(2) . 4_555 yes
Te1 Ag1 Te1 104.70(2) 2_555 3_555 yes
Te1 Ag1 Te1 119.50(3) 2_555 4_555 yes
Te1 Ag1 Te1 104.70(2) 3_555 4_555 yes
Te1 Ag2 Te1 109.95(2) . 2_565 yes
Te1 Ag2 Te1 108.52(3) . 3_665 yes
Te1 Ag2 Te1 109.95(2) . 4_655 yes
Te1 Ag2 Te1 109.95(2) 2_565 3_665 yes
Te1 Ag2 Te1 108.52(3) 2_565 4_655 yes
Te1 Ag2 Te1 109.95(2) 3_665 4_655 yes
Te1 Ag3 Te1 104.94(3) . 3_565 yes
Te1 Ag3 Te1 111.78(2) . 10_455 yes
Te1 Ag3 Te1 111.78(2) . 12_555 yes
Te1 Ag3 Te1 111.78(2) 3_565 10_455 yes
Te1 Ag3 Te1 111.78(2) 3_565 12_555 yes
Te1 Ag3 Te1 104.94(3) 10_455 12_555 yes

loop_
_geom_bond_atom_site_label_1
_geom_bond_atom_site_label_2
_geom_bond_distance
_geom_bond_site_symmetry_2
_geom_bond_publ_flag
Te1 In1 2.8156(7) . yes
Te1 In3 2.7912(8) . yes
Te1 Cd1 2.8156(7) . yes
Te1 Cd3 2.7912(8) . yes
Te1 Ag1 2.8156(7) . yes
Te1 Ag2 2.4281(8) . yes
Te1 Ag3 2.7912(8) . yes
Te1 In3 2.7912(8) 6_655 yes
